data_2222168
loop_
_publ_author_name
'Tjokronegero, Roekmi-ati'
'Mayanti, Tri'
'Supratman, Unang'
'Mukhtar, Mat Ropi'
'Ng, Seik Weng'

_publ_section_title
;8,14-Secogammacera-7,14(27)-diene-3,21-dione--8,14-secogammacera-7,14-diene-3,21-dione
 (1.5/0.5) from the bark of <i>Lansium domesticum</i> Corr.
;
_journal_coeditor_code TK2453
_journal_issue 6
_journal_name_full 'Acta Crystallographica Section E'
_journal_page_first o1448
_journal_paper_doi 10.1107/S1600536809019710
_journal_volume 65
_journal_year 2009
_chemical_formula_iupac '1.5C30 H46 O4, 0.5C30 H46 O4'
_chemical_formula_moiety '1.5(C30 H46 O4), 0.5(C30 H46 O4)'
_chemical_formula_sum 'C60 H92 O4'
_chemical_formula_weight 877.34
_chemical_name_systematic
;
8,14-Secogammacera-7,14(27)-diene-3,21-dione--8,14-secogammacera-7,14-diene-\
3,21-dione (1.5/0.5)
;
_space_group_IT_number 1
_symmetry_cell_setting triclinic
_symmetry_space_group_name_Hall 'P 1'
_symmetry_space_group_name_H-M 'P 1'
_atom_sites_solution_hydrogens geom
_atom_sites_solution_primary direct
_atom_sites_solution_secondary difmap
_audit_creation_method SHELXL-97
_cell_angle_alpha 107.4840(10)
_cell_angle_beta 90.2490(10)
_cell_angle_gamma 104.8710(10)
_cell_formula_units_Z 1
_cell_length_a 8.4522(2)
_cell_length_b 11.7144(2)
_cell_length_c 14.1292(3)
_cell_measurement_reflns_used 4429
_cell_measurement_temperature 118(2)
_cell_measurement_theta_max 28.2
_cell_measurement_theta_min 2.5
_cell_volume 1284.60(5)
_computing_cell_refinement 'SAINT (Bruker, 2007)'
_computing_data_collection 'APEX2 (Bruker, 2007)'
_computing_data_reduction 'SAINT (Bruker, 2007)'
_computing_molecular_graphics 'X-SEED (Barbour, 2001)'
_computing_publication_material 'publCIF (Westrip, 2009)'
_computing_structure_refinement 'SHELXL97 (Sheldrick, 2008)'
_computing_structure_solution 'SHELXS97 (Sheldrick, 2008)'
_diffrn_ambient_temperature 123(2)
_diffrn_measured_fraction_theta_full 0.989
_diffrn_measured_fraction_theta_max 0.989
_diffrn_measurement_device_type 'Bruker SMART APEX'
_diffrn_measurement_method \w
_diffrn_radiation_monochromator graphite
_diffrn_radiation_source 'fine-focus sealed tube'
_diffrn_radiation_type MoK\a
_diffrn_radiation_wavelength 0.71073
_diffrn_reflns_av_R_equivalents 0.032
_diffrn_reflns_av_sigmaI/netI 0.048
_diffrn_reflns_limit_h_max 10
_diffrn_reflns_limit_h_min -10
_diffrn_reflns_limit_k_max 13
_diffrn_reflns_limit_k_min -13
_diffrn_reflns_limit_l_max 16
_diffrn_reflns_limit_l_min -16
_diffrn_reflns_number 9450
_diffrn_reflns_theta_full 25.0
_diffrn_reflns_theta_max 25.0
_diffrn_reflns_theta_min 1.5
_diffrn_standards_interval_count 0
_diffrn_standards_number 0
_exptl_absorpt_coefficient_mu 0.068
_exptl_absorpt_correction_type none
_exptl_crystal_colour Colorless
_exptl_crystal_density_diffrn 1.134
_exptl_crystal_density_method 'not measured'
_exptl_crystal_description 'Irregular fragment'
_exptl_crystal_F_000 484
_exptl_crystal_size_max 0.42
_exptl_crystal_size_mid 0.08
_exptl_crystal_size_min 0.06
_refine_diff_density_max 0.51
_refine_diff_density_min -0.41
_refine_ls_abs_structure_details 'Friedel pairs were merged'
_refine_ls_extinction_coef 0.034(9)
_refine_ls_extinction_expression Fc^*^=kFc[1+0.001xFc^2^\l^3^/sin(2\q)]^-1/4^
_refine_ls_extinction_method 'SHELXL97 (Sheldrick, 2008)'
_refine_ls_goodness_of_fit_ref 1.12
_refine_ls_hydrogen_treatment constr
_refine_ls_matrix_type full
_refine_ls_number_parameters 603
_refine_ls_number_reflns 4459
_refine_ls_number_restraints 66
_refine_ls_restrained_S_all 1.12
_refine_ls_R_factor_all 0.092
_refine_ls_R_factor_gt 0.084
_refine_ls_shift/su_max 0.001
_refine_ls_shift/su_mean 0.001
_refine_ls_structure_factor_coef Fsqd
_refine_ls_weighting_details 'calc w=1/[\s^2^(Fo^2^)+(0.1369P)^2^+1.7886P] where P=(Fo^2^+2Fc^2^)/3'
_refine_ls_weighting_scheme calc
_refine_ls_wR_factor_gt 0.242
_refine_ls_wR_factor_ref 0.249
_reflns_number_gt 3954
_reflns_number_total 4459
_reflns_threshold_expression I>2\s(I)
_cod_data_source_file tk2453.cif
_cod_data_source_block I
_cod_depositor_comments
;
The following automatic conversions were performed:
'_symmetry_cell_setting' value 'Triclinic' changed to 'triclinic'
according to '/home/saulius/struct/CIF-dictionaries/cif_core.dic'
dictionary named 'cif_core.dic' version 2.4.1 from
2010-06-29.

'_exptl_absorpt_correction_type' value 'None' changed to
'none' according to '/home/saulius/struct/CIF-dictionaries/cif_core.dic'
dictionary named 'cif_core.dic' version 2.4.1 from 2010-06-29.

Automatic conversion script
Id: cif_fix_enum 1527 2010-12-29 10:47:43Z saulius 

The following automatic conversions were performed:

'_symmetry_cell_setting' value 'Triclinic' changed to 'triclinic'
according to /home/saulius/struct/CIF-dictionaries/cif_core.dic
dictionary named 'cif_core.dic' version 2.4.1 from
2010-06-29.

'_exptl_absorpt_correction_type' value 'None' changed to
'none' according to
/home/saulius/struct/CIF-dictionaries/cif_core.dic dictionary named
'cif_core.dic' version 2.4.1 from 2010-06-29.

Automatic conversion script
Id: cif_fix_values 1715 2011-07-08 13:25:40Z adriana 
;
_cod_database_code 2222168
_cod_database_fobs_code 2222168

loop_
_symmetry_equiv_pos_as_xyz
'x, y, z'

loop_
_atom_site_type_symbol
_atom_site_label
_atom_site_fract_x
_atom_site_fract_y
_atom_site_fract_z
_atom_site_U_iso_or_equiv
_atom_site_adp_type
_atom_site_calc_flag
_atom_site_refinement_flags
_atom_site_occupancy
_atom_site_disorder_assembly
_atom_site_disorder_group
O O1 0.4978(7) 0.4989(6) 0.5001(4) 0.0358(14) Uani d . 1 . .
O O2 0.8406(8) 0.2884(7) -0.2153(5) 0.0456(16) Uani d . 1 . .
O O3 0.6627(8) -0.0020(6) 0.8831(4) 0.0416(15) Uani d . 1 . .
O O4 0.2865(10) 0.1987(9) 0.2699(6) 0.065(2) Uani d . 1 . .
C C1 0.4206(10) 0.5309(7) 0.4436(5) 0.0263(16) Uani d . 1 . .
C C2 0.2372(10) 0.5138(7) 0.4471(5) 0.0270(16) Uani d . 1 . .
C C3 0.1500(9) 0.4964(7) 0.3425(5) 0.0252(16) Uani d . 1 . .
H H3 0.1275 0.4055 0.3065 0.030 Uiso calc R 1 . .
C C4 0.2476(10) 0.5601(7) 0.2708(5) 0.0247(16) Uani d . 1 . .
C C5 0.4184(9) 0.5382(7) 0.2690(5) 0.0269(16) Uani d . 1 . .
H H5A 0.4077 0.4479 0.2432 0.032 Uiso calc R 1 . .
H H5B 0.4826 0.5780 0.2234 0.032 Uiso calc R 1 . .
C C6 0.5098(9) 0.5913(8) 0.3728(6) 0.0292(17) Uani d . 1 . .
H H6A 0.6211 0.5785 0.3687 0.035 Uiso calc R 1 . .
H H6B 0.5219 0.6819 0.3981 0.035 Uiso calc R 1 . .
C C7 0.2225(11) 0.6324(8) 0.5296(6) 0.0343(19) Uani d . 1 . .
H H7A 0.2799 0.6389 0.5922 0.051 Uiso calc R 1 . .
H H7B 0.1063 0.6270 0.5390 0.051 Uiso calc R 1 . .
H H7C 0.2720 0.7060 0.5097 0.051 Uiso calc R 1 . .
C C8 0.1579(11) 0.4018(8) 0.4801(6) 0.0360(19) Uani d . 1 . .
H H8A 0.1922 0.4196 0.5506 0.054 Uiso calc R 1 . .
H H8B 0.1924 0.3296 0.4401 0.054 Uiso calc R 1 . .
H H8C 0.0380 0.3839 0.4710 0.054 Uiso calc R 1 . .
C C9 0.2587(11) 0.6997(7) 0.3003(6) 0.0306(17) Uani d . 1 . .
H H9A 0.2903 0.7380 0.3719 0.046 Uiso calc R 1 . .
H H9B 0.1516 0.7106 0.2845 0.046 Uiso calc R 1 . .
H H9C 0.3413 0.7395 0.2633 0.046 Uiso calc R 1 . .
C C10 -0.0194(10) 0.5195(8) 0.3499(5) 0.0312(18) Uani d . 1 . .
H H10A -0.0876 0.4650 0.3846 0.037 Uiso calc R 1 . .
H H10B -0.0082 0.6068 0.3903 0.037 Uiso calc R 1 . .
C C11 -0.1049(10) 0.4950(9) 0.2495(6) 0.036(2) Uani d . 1 . .
H H11 -0.2187 0.4902 0.2452 0.044 Uiso calc R 1 . .
C C12 -0.0271(10) 0.4793(8) 0.1648(6) 0.0304(18) Uani d . 1 . .
C C13 0.1536(9) 0.4923(7) 0.1643(5) 0.0223(15) Uani d . 1 . .
H H13 0.1665 0.4059 0.1437 0.027 Uiso calc R 1 . .
C C14 -0.1296(11) 0.4461(11) 0.0675(7) 0.048(2) Uani d . 1 . .
H H14A -0.2463 0.4287 0.0791 0.072 Uiso calc R 1 . .
H H14B -0.1086 0.3723 0.0200 0.072 Uiso calc R 1 . .
H H14C -0.1002 0.5157 0.0403 0.072 Uiso calc R 1 . .
C C15 0.2347(10) 0.5529(7) 0.0862(5) 0.0256(16) Uani d . 1 . .
H H15A 0.1747 0.6122 0.0780 0.031 Uiso calc R 1 . .
H H15B 0.3492 0.6008 0.1121 0.031 Uiso calc R 1 . .
C C16 0.2363(9) 0.4589(7) -0.0161(5) 0.0252(16) Uani d . 1 . .
H H16A 0.2553 0.3830 -0.0065 0.030 Uiso calc R 1 . .
H H16B 0.1272 0.4351 -0.0533 0.030 Uiso calc R 1 . .
C C17 0.3681(8) 0.5090(6) -0.0784(5) 0.0199(14) Uani d . 1 . .
H H17 0.4691 0.5536 -0.0315 0.024 Uiso calc R 1 . .
C C18 0.3311(10) 0.6044(7) -0.1215(5) 0.0263(16) Uani d . 1 . .
C C19 0.4661(11) 0.6623(8) -0.1720(7) 0.0348(18) Uani d . 1 . .
H H19A 0.5598 0.7138 -0.1222 0.042 Uiso calc R 1 . .
H H19B 0.4287 0.7176 -0.2026 0.042 Uiso calc R 1 . .
C C20 0.5233(11) 0.5650(7) -0.2525(6) 0.0313(18) Uani d . 1 . .
H H20A 0.6198 0.6065 -0.2810 0.038 Uiso calc R 1 . .
H H20B 0.4344 0.5202 -0.3068 0.038 Uiso calc R 1 . .
C C21 0.5690(9) 0.4728(6) -0.2079(5) 0.0206(14) Uani d . 1 . .
H H21 0.6485 0.5257 -0.1490 0.025 Uiso calc R 1 . .
C C22 0.6670(9) 0.3905(7) -0.2771(5) 0.0243(16) Uani d . 1 . .
C C23 0.7036(10) 0.3031(7) -0.2234(6) 0.0290(17) Uani d . 1 . .
C C24 0.5618(10) 0.2319(7) -0.1828(6) 0.0296(17) Uani d . 1 . .
H H24A 0.6020 0.1844 -0.1453 0.035 Uiso calc R 1 . .
H H24B 0.4833 0.1719 -0.2387 0.035 Uiso calc R 1 . .
C C25 0.4741(9) 0.3192(7) -0.1143(5) 0.0231(15) Uani d . 1 . .
H H25A 0.5491 0.3712 -0.0542 0.028 Uiso calc R 1 . .
H H25B 0.3771 0.2687 -0.0925 0.028 Uiso calc R 1 . .
C C26 0.4176(9) 0.4046(6) -0.1630(5) 0.0209(15) Uani d . 1 . .
C C27 0.1888(11) 0.6331(9) -0.1156(7) 0.040(2) Uani d . 1 . .
H H27A 0.1713 0.6928 -0.1446 0.048 Uiso calc R 1 . .
H H27B 0.1044 0.5940 -0.0825 0.048 Uiso calc R 1 . .
C C28 0.5751(10) 0.3063(7) -0.3786(5) 0.0282(17) Uani d . 1 . .
H H28A 0.6497 0.2649 -0.4196 0.042 Uiso calc R 1 . .
H H28B 0.5362 0.3569 -0.4126 0.042 Uiso calc R 1 . .
H H28C 0.4810 0.2437 -0.3680 0.042 Uiso calc R 1 . .
C C29 0.8282(10) 0.4723(8) -0.2964(7) 0.038(2) Uani d . 1 . .
H H29A 0.8987 0.4200 -0.3285 0.056 Uiso calc R 1 . .
H H29B 0.8843 0.5312 -0.2330 0.056 Uiso calc R 1 . .
H H29C 0.8048 0.5182 -0.3400 0.056 Uiso calc R 1 . .
C C30 0.2681(9) 0.3305(6) -0.2379(5) 0.0207(14) Uani d . 1 . .
H H30A 0.2929 0.2578 -0.2848 0.031 Uiso calc R 1 . .
H H30B 0.2418 0.3832 -0.2746 0.031 Uiso calc R 1 . .
H H30C 0.1739 0.3029 -0.2023 0.031 Uiso calc R 1 . .
C C31 0.7311(10) -0.0360(7) 0.8087(6) 0.0261(16) Uani d . 1 . .
C C32 0.9146(9) -0.0262(7) 0.8147(6) 0.0229(15) Uani d . 1 . .
C C33 0.9937(8) -0.0113(6) 0.7161(5) 0.0186(14) Uani d . 1 . .
H H33 1.0210 0.0799 0.7256 0.022 Uiso calc R 1 . .
C C34 0.8886(9) -0.0729(6) 0.6156(5) 0.0193(14) Uani d . 1 . .
C C35 0.7205(9) -0.0454(7) 0.6294(5) 0.0246(16) Uani d . 1 . .
H H35A 0.7357 0.0456 0.6495 0.030 Uiso calc R 1 . .
H H35B 0.6513 -0.0834 0.5653 0.030 Uiso calc R 1 . .
C C36 0.6330(9) -0.0967(8) 0.7086(6) 0.0289(17) Uani d . 1 . .
H H36A 0.5230 -0.0813 0.7136 0.035 Uiso calc R 1 . .
H H36B 0.6177 -0.1877 0.6887 0.035 Uiso calc R 1 . .
C C37 1.0002(12) 0.0875(8) 0.9011(6) 0.037(2) Uani d . 1 . .
H H37A 0.9618 0.0760 0.9638 0.055 Uiso calc R 1 . .
H H37B 0.9749 0.1612 0.8928 0.055 Uiso calc R 1 . .
H H37C 1.1193 0.0987 0.9024 0.055 Uiso calc R 1 . .
C C38 0.9304(11) -0.1429(7) 0.8389(6) 0.0303(17) Uani d . 1 . .
H H38A 0.8772 -0.1471 0.8997 0.045 Uiso calc R 1 . .
H H38B 1.0469 -0.1385 0.8489 0.045 Uiso calc R 1 . .
H H38C 0.8771 -0.2172 0.7835 0.045 Uiso calc R 1 . .
C C39 0.8652(9) -0.2147(6) 0.5766(5) 0.0226(15) Uani d . 1 . .
H H39A 0.8354 -0.2502 0.6307 0.034 Uiso calc R 1 . .
H H39B 0.9678 -0.2316 0.5522 0.034 Uiso calc R 1 . .
H H39C 0.7775 -0.2523 0.5221 0.034 Uiso calc R 1 . .
C C40 1.1577(8) -0.0420(7) 0.7075(5) 0.0225(15) Uani d . 1 . .
H H40A 1.2322 0.0106 0.7676 0.027 Uiso calc R 1 . .
H H40B 1.1412 -0.1300 0.7042 0.027 Uiso calc R 1 . .
C C41 1.2368(8) -0.0216(7) 0.6165(5) 0.0229(15) Uani d . 1 . .
H H41 1.3492 -0.0207 0.6119 0.027 Uiso calc R 1 . .
C C42 1.1577(8) -0.0047(6) 0.5418(5) 0.0203(14) Uani d . 1 . .
C C43 0.9770(8) -0.0119(6) 0.5391(5) 0.0175(14) Uani d . 1 . .
H H43 0.9690 0.0758 0.5603 0.021 Uiso calc R 1 . .
C C44 1.2528(10) 0.0256(8) 0.4583(6) 0.0319(17) Uani d . 1 . .
H H44A 1.3693 0.0333 0.4726 0.048 Uiso calc R 1 . .
H H44B 1.2404 0.1042 0.4526 0.048 Uiso calc R 1 . .
H H44C 1.2104 -0.0410 0.3956 0.048 Uiso calc R 1 . .
C C45 0.8865(8) -0.0753(6) 0.4324(5) 0.0203(14) Uani d . 1 . .
H H45A 0.9389 -0.1400 0.3953 0.024 Uiso calc R 1 . .
H H45B 0.7712 -0.1176 0.4384 0.024 Uiso calc R 1 . .
C C46 0.8863(10) 0.0133(8) 0.3714(6) 0.0316(18) Uani d . 1 B .
H H46A 0.8766 0.0937 0.4167 0.038 Uiso calc R 1 . .
H H46B 0.9928 0.0293 0.3421 0.038 Uiso calc RD 1 . .
C C47 0.7467(9) -0.0368(7) 0.2873(5) 0.0215(15) Uani d . 1 . .
H H47 0.6471 -0.0779 0.3149 0.026 Uiso calc PR 0.50 A 1
H H47' 0.6473 -0.0766 0.3158 0.026 Uiso calc PR 0.50 A 2
C C48 0.786(4) -0.142(2) 0.198(3) 0.032(3) Uani d PDU 0.50 B 1
C C49 0.677(4) -0.165(2) 0.1035(18) 0.032(4) Uani d PDU 0.50 B 1
H H49A 0.7501 -0.1718 0.0489 0.038 Uiso calc PR 0.50 B 1
H H49B 0.6007 -0.2487 0.0908 0.038 Uiso calc PR 0.50 B 1
C C48' 0.763(3) -0.129(3) 0.198(3) 0.032(3) Uani d PD 0.50 B 2
C C49' 0.646(3) -0.189(2) 0.1219(18) 0.032(4) Uani d PD 0.50 B 2
H H49' 0.6088 -0.2772 0.0933 0.038 Uiso calc PR 0.50 B 2
C C50 0.5790(12) -0.0908(9) 0.0873(6) 0.042(2) Uani d . 1 . .
H H50A 0.4733 -0.1467 0.0514 0.050 Uiso calc PR 0.50 B 1
H H50B 0.6343 -0.0454 0.0425 0.050 Uiso calc PR 0.50 B 1
H H50C 0.6627 -0.0479 0.0516 0.050 Uiso calc PR 0.50 B 2
H H50D 0.4783 -0.1342 0.0413 0.050 Uiso calc PR 0.50 B 2
C C51 0.5411(9) 0.0035(6) 0.1783(5) 0.0297(17) Uani d DU 1 B .
H H51 0.4662 -0.0489 0.2128 0.036 Uiso calc R 1 . .
C C52 0.4376(9) 0.0838(7) 0.1550(5) 0.040(2) Uani d DU 1 . .
C C53 0.4158(10) 0.1782(7) 0.2527(5) 0.0352(19) Uani d DU 1 B .
C C54 0.5677(11) 0.2462(9) 0.3207(6) 0.0370(19) Uani d . 1 . .
H H54A 0.5393 0.3011 0.3826 0.044 Uiso calc R 1 B .
H H54B 0.6443 0.2994 0.2885 0.044 Uiso calc R 1 . .
C C55 0.6537(9) 0.1592(7) 0.3472(5) 0.0258(16) Uani d . 1 B .
H H55A 0.5802 0.1103 0.3838 0.031 Uiso calc R 1 . .
H H55B 0.7541 0.2092 0.3919 0.031 Uiso calc R 1 . .
C C56 0.7009(9) 0.0698(6) 0.2548(5) 0.0212(15) Uani d . 1 B .
C C57 0.844(2) -0.2388(15) 0.1999(12) 0.035(3) Uani d PDU 0.50 B 1
H H57A 0.8162 -0.3136 0.1454 0.042 Uiso calc PR 0.50 B 1
H H57B 0.9128 -0.2319 0.2558 0.042 Uiso calc PR 0.50 B 1
C C57' 0.935(2) -0.1516(16) 0.1936(12) 0.035(3) Uani d PD 0.50 B 2
H H57C 0.9524 -0.1877 0.2456 0.053 Uiso calc PR 0.50 B 2
H H57D 1.0186 -0.0726 0.2044 0.053 Uiso calc PRD 0.50 B 2
H H57E 0.9425 -0.2091 0.1282 0.053 Uiso calc PR 0.50 B 2
C C58 0.5217(12) 0.1574(8) 0.0869(6) 0.053(3) Uani d DU 1 B .
H H58A 0.6261 0.2150 0.1208 0.080 Uiso calc R 1 . .
H H58B 0.4500 0.2045 0.0715 0.080 Uiso calc R 1 . .
H H58C 0.5424 0.0997 0.0249 0.080 Uiso calc R 1 . .
C C59 0.2678(11) 0.0000(10) 0.1045(8) 0.081(4) Uani d D 1 B .
H H59A 0.2021 0.0513 0.0896 0.121 Uiso calc R 1 . .
H H59B 0.2115 -0.0435 0.1494 0.121 Uiso calc R 1 . .
H H59C 0.2820 -0.0609 0.0425 0.121 Uiso calc R 1 . .
C C60 0.8467(11) 0.1366(8) 0.2113(7) 0.0333(18) Uani d . 1 . .
H H60A 0.8204 0.2054 0.1947 0.050 Uiso calc R 1 B .
H H60B 0.8709 0.0782 0.1509 0.050 Uiso calc R 1 . .
H H60C 0.9427 0.1692 0.2603 0.050 Uiso calc R 1 . .

loop_
_atom_site_aniso_label
_atom_site_aniso_U_11
_atom_site_aniso_U_22
_atom_site_aniso_U_33
_atom_site_aniso_U_12
_atom_site_aniso_U_13
_atom_site_aniso_U_23
O1 0.036(3) 0.052(4) 0.030(3) 0.023(3) -0.003(2) 0.018(3)
O2 0.025(3) 0.066(4) 0.061(4) 0.024(3) 0.012(3) 0.032(3)
O3 0.048(4) 0.057(4) 0.037(3) 0.028(3) 0.025(3) 0.027(3)
O4 0.055(5) 0.100(6) 0.053(4) 0.052(4) 0.009(4) 0.018(4)
C1 0.034(4) 0.022(4) 0.022(4) 0.014(3) -0.001(3) 0.001(3)
C2 0.028(4) 0.032(4) 0.022(4) 0.015(3) -0.002(3) 0.003(3)
C3 0.024(4) 0.034(4) 0.018(3) 0.013(3) 0.003(3) 0.006(3)
C4 0.037(4) 0.024(4) 0.012(3) 0.008(3) -0.005(3) 0.005(3)
C5 0.025(4) 0.034(4) 0.022(4) 0.009(3) 0.002(3) 0.008(3)
C6 0.017(4) 0.041(4) 0.029(4) 0.003(3) 0.001(3) 0.014(3)
C7 0.047(5) 0.038(5) 0.019(4) 0.021(4) 0.002(3) 0.002(3)
C8 0.041(5) 0.047(5) 0.024(4) 0.014(4) 0.000(3) 0.017(4)
C9 0.039(5) 0.029(4) 0.025(4) 0.015(3) -0.002(3) 0.006(3)
C10 0.032(4) 0.049(5) 0.018(4) 0.016(4) 0.007(3) 0.013(3)
C11 0.018(4) 0.067(6) 0.029(4) 0.015(4) 0.005(3) 0.018(4)
C12 0.025(4) 0.044(5) 0.023(4) 0.010(4) 0.001(3) 0.012(3)
C13 0.021(4) 0.031(4) 0.014(3) 0.007(3) 0.002(3) 0.006(3)
C14 0.029(5) 0.086(8) 0.028(4) 0.011(5) -0.001(4) 0.019(5)
C15 0.030(4) 0.026(4) 0.021(4) 0.008(3) 0.003(3) 0.008(3)
C16 0.028(4) 0.028(4) 0.016(3) 0.002(3) 0.003(3) 0.006(3)
C17 0.017(3) 0.025(4) 0.015(3) 0.003(3) -0.001(3) 0.004(3)
C18 0.035(4) 0.024(4) 0.021(4) 0.012(3) 0.001(3) 0.004(3)
C19 0.037(5) 0.030(4) 0.037(4) 0.008(3) 0.010(4) 0.011(3)
C20 0.039(5) 0.024(4) 0.031(4) 0.004(3) 0.010(3) 0.013(3)
C21 0.021(4) 0.021(3) 0.015(3) -0.001(3) 0.001(3) 0.004(3)
C22 0.022(4) 0.024(4) 0.025(4) -0.001(3) 0.009(3) 0.010(3)
C23 0.027(4) 0.032(4) 0.026(4) 0.011(3) 0.002(3) 0.002(3)
C24 0.028(4) 0.031(4) 0.036(4) 0.009(3) 0.007(3) 0.017(3)
C25 0.024(4) 0.029(4) 0.018(3) 0.005(3) 0.003(3) 0.011(3)
C26 0.027(4) 0.018(3) 0.013(3) 0.002(3) -0.001(3) 0.003(3)
C27 0.035(5) 0.059(6) 0.041(5) 0.021(4) 0.011(4) 0.030(4)
C28 0.039(5) 0.029(4) 0.019(3) 0.015(3) 0.006(3) 0.006(3)
C29 0.025(4) 0.039(5) 0.050(5) 0.007(4) 0.019(4) 0.016(4)
C30 0.020(4) 0.019(3) 0.021(3) 0.003(3) 0.003(3) 0.006(3)
C31 0.036(4) 0.026(4) 0.028(4) 0.015(3) 0.014(3) 0.019(3)
C32 0.022(4) 0.020(3) 0.030(4) 0.006(3) 0.006(3) 0.011(3)
C33 0.017(3) 0.020(3) 0.018(3) 0.004(3) 0.003(3) 0.005(3)
C34 0.024(4) 0.023(4) 0.017(3) 0.014(3) 0.001(3) 0.008(3)
C35 0.026(4) 0.032(4) 0.021(4) 0.014(3) 0.003(3) 0.011(3)
C36 0.018(4) 0.043(4) 0.035(4) 0.013(3) 0.007(3) 0.022(4)
C37 0.051(5) 0.033(4) 0.021(4) 0.003(4) 0.006(4) 0.009(3)
C38 0.040(5) 0.026(4) 0.031(4) 0.012(3) 0.001(3) 0.016(3)
C39 0.023(4) 0.023(4) 0.020(3) 0.004(3) -0.002(3) 0.006(3)
C40 0.013(3) 0.035(4) 0.023(4) 0.010(3) -0.001(3) 0.009(3)
C41 0.012(3) 0.031(4) 0.022(4) 0.002(3) -0.001(3) 0.004(3)
C42 0.016(3) 0.019(3) 0.022(3) 0.003(3) 0.005(3) 0.003(3)
C43 0.017(3) 0.015(3) 0.021(3) 0.005(3) 0.005(3) 0.007(3)
C44 0.027(4) 0.037(4) 0.031(4) 0.004(3) 0.006(3) 0.014(3)
C45 0.017(3) 0.024(4) 0.023(4) 0.007(3) 0.004(3) 0.011(3)
C46 0.028(4) 0.038(4) 0.034(4) 0.000(3) 0.003(3) 0.026(4)
C47 0.022(4) 0.030(4) 0.016(3) 0.006(3) 0.006(3) 0.012(3)
C48 0.055(7) 0.035(6) 0.026(4) 0.034(4) 0.011(5) 0.018(4)
C49 0.038(8) 0.022(8) 0.031(8) 0.002(6) 0.002(6) 0.005(5)
C48' 0.055(7) 0.035(6) 0.026(4) 0.034(4) 0.011(5) 0.018(4)
C49' 0.038(8) 0.022(8) 0.031(8) 0.002(6) 0.002(6) 0.005(5)
C50 0.051(5) 0.052(5) 0.020(4) 0.018(4) -0.006(4) 0.004(4)
C51 0.031(4) 0.034(4) 0.021(3) 0.008(3) -0.001(3) 0.007(3)
C52 0.043(5) 0.059(5) 0.026(4) 0.025(4) -0.001(3) 0.013(4)
C53 0.036(4) 0.051(5) 0.034(4) 0.027(4) 0.009(3) 0.023(4)
C54 0.038(5) 0.046(5) 0.031(4) 0.023(4) 0.009(4) 0.007(4)
C55 0.021(4) 0.034(4) 0.022(4) 0.009(3) 0.004(3) 0.006(3)
C56 0.025(4) 0.025(4) 0.016(3) 0.009(3) 0.007(3) 0.008(3)
C57 0.044(6) 0.035(5) 0.027(5) 0.016(5) 0.007(5) 0.005(4)
C57' 0.044(6) 0.035(5) 0.027(5) 0.016(5) 0.007(5) 0.005(4)
C58 0.067(5) 0.069(5) 0.043(4) 0.043(4) 0.009(4) 0.025(4)
C59 0.063(8) 0.092(9) 0.075(8) 0.039(7) -0.043(7) -0.005(7)
C60 0.038(5) 0.040(5) 0.041(4) 0.027(4) 0.015(4) 0.028(4)

loop_
_atom_type_symbol
_atom_type_description
_atom_type_scat_dispersion_real
_atom_type_scat_dispersion_imag
_atom_type_scat_source
C C 0.0033 0.0000 'International Tables Vol C Tables 4.2.6.8 and 6.1.1.4'
H H 0.0000 0.0000 'International Tables Vol C Tables 4.2.6.8 and 6.1.1.4'
O O 0.0106 0.0000 'International Tables Vol C Tables 4.2.6.8 and 6.1.1.4'

loop_
_geom_angle_atom_site_label_1
_geom_angle_atom_site_label_2
_geom_angle_atom_site_label_3
_geom_angle_site_symmetry_1
_geom_angle_site_symmetry_3
_geom_angle
_geom_angle_publ_flag
O1 C1 C6 . . 119.5(7) ?
O1 C1 C2 . . 120.9(7) ?
C6 C1 C2 . . 119.6(6) ?
C1 C2 C8 . . 110.8(7) ?
C1 C2 C7 . . 104.1(6) ?
C8 C2 C7 . . 108.0(7) ?
C1 C2 C3 . . 112.0(6) ?
C8 C2 C3 . . 108.7(6) ?
C7 C2 C3 . . 113.1(6) ?
C10 C3 C4 . . 110.2(6) ?
C10 C3 C2 . . 113.0(6) ?
C4 C3 C2 . . 119.1(6) ?
C10 C3 H3 . . 104.3 ?
C4 C3 H3 . . 104.3 ?
C2 C3 H3 . . 104.3 ?
C5 C4 C9 . . 111.2(6) ?
C5 C4 C3 . . 108.1(6) ?
C9 C4 C3 . . 112.5(6) ?
C5 C4 C13 . . 108.8(6) ?
C9 C4 C13 . . 109.5(6) ?
C3 C4 C13 . . 106.5(6) ?
C6 C5 C4 . . 111.3(6) ?
C6 C5 H5A . . 109.4 ?
C4 C5 H5A . . 109.4 ?
C6 C5 H5B . . 109.4 ?
C4 C5 H5B . . 109.4 ?
H5A C5 H5B . . 108.0 ?
C1 C6 C5 . . 111.4(6) ?
C1 C6 H6A . . 109.3 ?
C5 C6 H6A . . 109.3 ?
C1 C6 H6B . . 109.3 ?
C5 C6 H6B . . 109.3 ?
H6A C6 H6B . . 108.0 ?
C2 C7 H7A . . 109.5 ?
C2 C7 H7B . . 109.5 ?
H7A C7 H7B . . 109.5 ?
C2 C7 H7C . . 109.5 ?
H7A C7 H7C . . 109.5 ?
H7B C7 H7C . . 109.5 ?
C2 C8 H8A . . 109.5 ?
C2 C8 H8B . . 109.5 ?
H8A C8 H8B . . 109.5 ?
C2 C8 H8C . . 109.5 ?
H8A C8 H8C . . 109.5 ?
H8B C8 H8C . . 109.5 ?
C4 C9 H9A . . 109.5 ?
C4 C9 H9B . . 109.5 ?
H9A C9 H9B . . 109.5 ?
C4 C9 H9C . . 109.5 ?
H9A C9 H9C . . 109.5 ?
H9B C9 H9C . . 109.5 ?
C11 C10 C3 . . 112.3(6) ?
C11 C10 H10A . . 109.1 ?
C3 C10 H10A . . 109.1 ?
C11 C10 H10B . . 109.1 ?
C3 C10 H10B . . 109.1 ?
H10A C10 H10B . . 107.9 ?
C12 C11 C10 . . 123.0(7) ?
C12 C11 H11 . . 118.5 ?
C10 C11 H11 . . 118.5 ?
C11 C12 C13 . . 122.7(7) ?
C11 C12 C14 . . 117.8(7) ?
C13 C12 C14 . . 119.5(7) ?
C12 C13 C15 . . 113.2(6) ?
C12 C13 C4 . . 112.6(6) ?
C15 C13 C4 . . 111.5(6) ?
C12 C13 H13 . . 106.3 ?
C15 C13 H13 . . 106.3 ?
C4 C13 H13 . . 106.3 ?
C12 C14 H14A . . 109.5 ?
C12 C14 H14B . . 109.5 ?
H14A C14 H14B . . 109.5 ?
C12 C14 H14C . . 109.5 ?
H14A C14 H14C . . 109.5 ?
H14B C14 H14C . . 109.5 ?
C16 C15 C13 . . 113.7(6) ?
C16 C15 H15A . . 108.8 ?
C13 C15 H15A . . 108.8 ?
C16 C15 H15B . . 108.8 ?
C13 C15 H15B . . 108.8 ?
H15A C15 H15B . . 107.7 ?
C17 C16 C15 . . 113.2(6) ?
C17 C16 H16A . . 108.9 ?
C15 C16 H16A . . 108.9 ?
C17 C16 H16B . . 108.9 ?
C15 C16 H16B . . 108.9 ?
H16A C16 H16B . . 107.8 ?
C18 C17 C16 . . 114.8(6) ?
C18 C17 C26 . . 109.8(5) ?
C16 C17 C26 . . 114.0(6) ?
C18 C17 H17 . . 105.8 ?
C16 C17 H17 . . 105.8 ?
C26 C17 H17 . . 105.8 ?
C27 C18 C19 . . 122.2(7) ?
C27 C18 C17 . . 123.3(7) ?
C19 C18 C17 . . 114.5(7) ?
C18 C19 C20 . . 111.7(7) ?
C18 C19 H19A . . 109.3 ?
C20 C19 H19A . . 109.3 ?
C18 C19 H19B . . 109.3 ?
C20 C19 H19B . . 109.3 ?
H19A C19 H19B . . 107.9 ?
C19 C20 C21 . . 109.9(6) ?
C19 C20 H20A . . 109.7 ?
C21 C20 H20A . . 109.7 ?
C19 C20 H20B . . 109.7 ?
C21 C20 H20B . . 109.7 ?
H20A C20 H20B . . 108.2 ?
C20 C21 C22 . . 113.2(6) ?
C20 C21 C26 . . 110.8(6) ?
C22 C21 C26 . . 117.2(5) ?
C20 C21 H21 . . 104.8 ?
C22 C21 H21 . . 104.8 ?
C26 C21 H21 . . 104.8 ?
C29 C22 C23 . . 109.7(7) ?
C29 C22 C28 . . 108.2(6) ?
C23 C22 C28 . . 106.1(6) ?
C29 C22 C21 . . 110.0(6) ?
C23 C22 C21 . . 107.4(6) ?
C28 C22 C21 . . 115.2(6) ?
O2 C23 C24 . . 120.5(8) ?
O2 C23 C22 . . 122.6(7) ?
C24 C23 C22 . . 116.9(6) ?
C23 C24 C25 . . 111.0(6) ?
C23 C24 H24A . . 109.4 ?
C25 C24 H24A . . 109.4 ?
C23 C24 H24B . . 109.4 ?
C25 C24 H24B . . 109.4 ?
H24A C24 H24B . . 108.0 ?
C24 C25 C26 . . 113.8(6) ?
C24 C25 H25A . . 108.8 ?
C26 C25 H25A . . 108.8 ?
C24 C25 H25B . . 108.8 ?
C26 C25 H25B . . 108.8 ?
H25A C25 H25B . . 107.7 ?
C30 C26 C25 . . 110.2(5) ?
C30 C26 C21 . . 114.7(5) ?
C25 C26 C21 . . 108.2(6) ?
C30 C26 C17 . . 109.1(6) ?
C25 C26 C17 . . 108.1(5) ?
C21 C26 C17 . . 106.3(5) ?
C18 C27 H27A . . 120.0 ?
C18 C27 H27B . . 120.0 ?
H27A C27 H27B . . 120.0 ?
C22 C28 H28A . . 109.5 ?
C22 C28 H28B . . 109.5 ?
H28A C28 H28B . . 109.5 ?
C22 C28 H28C . . 109.5 ?
H28A C28 H28C . . 109.5 ?
H28B C28 H28C . . 109.5 ?
C22 C29 H29A . . 109.5 ?
C22 C29 H29B . . 109.5 ?
H29A C29 H29B . . 109.5 ?
C22 C29 H29C . . 109.5 ?
H29A C29 H29C . . 109.5 ?
H29B C29 H29C . . 109.5 ?
C26 C30 H30A . . 109.5 ?
C26 C30 H30B . . 109.5 ?
H30A C30 H30B . . 109.5 ?
C26 C30 H30C . . 109.5 ?
H30A C30 H30C . . 109.5 ?
H30B C30 H30C . . 109.5 ?
O3 C31 C36 . . 120.0(7) ?
O3 C31 C32 . . 121.2(7) ?
C36 C31 C32 . . 118.7(6) ?
C37 C32 C31 . . 108.7(7) ?
C37 C32 C38 . . 108.3(6) ?
C31 C32 C38 . . 105.8(6) ?
C37 C32 C33 . . 108.2(6) ?
C31 C32 C33 . . 111.9(6) ?
C38 C32 C33 . . 113.8(6) ?
C40 C33 C34 . . 109.9(5) ?
C40 C33 C32 . . 112.0(6) ?
C34 C33 C32 . . 119.3(6) ?
C40 C33 H33 . . 104.8 ?
C34 C33 H33 . . 104.8 ?
C32 C33 H33 . . 104.8 ?
C35 C34 C33 . . 108.1(6) ?
C35 C34 C39 . . 109.8(6) ?
C33 C34 C39 . . 112.5(5) ?
C35 C34 C43 . . 109.2(5) ?
C33 C34 C43 . . 107.7(6) ?
C39 C34 C43 . . 109.5(5) ?
C36 C35 C34 . . 111.2(6) ?
C36 C35 H35A . . 109.4 ?
C34 C35 H35A . . 109.4 ?
C36 C35 H35B . . 109.4 ?
C34 C35 H35B . . 109.4 ?
H35A C35 H35B . . 108.0 ?
C31 C36 C35 . . 110.8(6) ?
C31 C36 H36A . . 109.5 ?
C35 C36 H36A . . 109.5 ?
C31 C36 H36B . . 109.5 ?
C35 C36 H36B . . 109.5 ?
H36A C36 H36B . . 108.1 ?
C32 C37 H37A . . 109.5 ?
C32 C37 H37B . . 109.5 ?
H37A C37 H37B . . 109.5 ?
C32 C37 H37C . . 109.5 ?
H37A C37 H37C . . 109.5 ?
H37B C37 H37C . . 109.5 ?
C32 C38 H38A . . 109.5 ?
C32 C38 H38B . . 109.5 ?
H38A C38 H38B . . 109.5 ?
C32 C38 H38C . . 109.5 ?
H38A C38 H38C . . 109.5 ?
H38B C38 H38C . . 109.5 ?
C34 C39 H39A . . 109.5 ?
C34 C39 H39B . . 109.5 ?
H39A C39 H39B . . 109.5 ?
C34 C39 H39C . . 109.5 ?
H39A C39 H39C . . 109.5 ?
H39B C39 H39C . . 109.5 ?
C41 C40 C33 . . 111.9(6) ?
C41 C40 H40A . . 109.2 ?
C33 C40 H40A . . 109.2 ?
C41 C40 H40B . . 109.2 ?
C33 C40 H40B . . 109.2 ?
H40A C40 H40B . . 107.9 ?
C42 C41 C40 . . 123.7(6) ?
C42 C41 H41 . . 118.2 ?
C40 C41 H41 . . 118.2 ?
C41 C42 C43 . . 122.3(6) ?
C41 C42 C44 . . 119.1(6) ?
C43 C42 C44 . . 118.6(6) ?
C42 C43 C45 . . 113.1(6) ?
C42 C43 C34 . . 112.2(6) ?
C45 C43 C34 . . 111.5(5) ?
C42 C43 H43 . . 106.5 ?
C45 C43 H43 . . 106.5 ?
C34 C43 H43 . . 106.5 ?
C42 C44 H44A . . 109.5 ?
C42 C44 H44B . . 109.5 ?
H44A C44 H44B . . 109.5 ?
C42 C44 H44C . . 109.5 ?
H44A C44 H44C . . 109.5 ?
H44B C44 H44C . . 109.5 ?
C46 C45 C43 . . 114.8(6) ?
C46 C45 H45A . . 108.6 ?
C43 C45 H45A . . 108.6 ?
C46 C45 H45B . . 108.6 ?
C43 C45 H45B . . 108.6 ?
H45A C45 H45B . . 107.5 ?
C47 C46 C45 . . 113.6(6) ?
C47 C46 H46A . . 108.8 ?
C45 C46 H46A . . 108.8 ?
C47 C46 H46B . . 108.8 ?
C45 C46 H46B . . 108.8 ?
H46A C46 H46B . . 107.7 ?
C48' C47 C46 . . 118.7(9) ?
C46 C47 C48 . . 110.2(10) ?
C48' C47 C56 . . 106.5(13) ?
C46 C47 C56 . . 112.9(6) ?
C48 C47 C56 . . 113.8(11) ?
C48' C47 H47 . . 105.0 ?
C46 C47 H47 . . 106.4 ?
C48 C47 H47 . . 106.4 ?
C56 C47 H47 . . 106.4 ?
C48' C47 H47' . . 105.9 ?
C46 C47 H47' . . 105.9 ?
C48 C47 H47' . . 107.4 ?
C56 C47 H47' . . 105.9 ?
C57 C48 C49 . . 115(2) ?
C57 C48 C47 . . 129(3) ?
C49 C48 C47 . . 110.1(15) ?
C50 C49 C48 . . 128(2) ?
C50 C49 H49A . . 105.4 ?
C48 C49 H49A . . 105.4 ?
C50 C49 H49B . . 105.4 ?
C48 C49 H49B . . 105.4 ?
H49A C49 H49B . . 106.0 ?
C49' C48' C47 . . 125(2) ?
C49' C48' C57' . . 122(3) ?
C47 C48' C57' . . 113.0(17) ?
C48' C49' C50 . . 109.4(19) ?
C48' C49' H49' . . 125.3 ?
C50 C49' H49' . . 125.3 ?
C49 C50 C51 . . 117.3(12) ?
C51 C50 C49' . . 109.2(11) ?
C49 C50 H50A . . 108.0 ?
C51 C50 H50A . . 108.0 ?
C49' C50 H50A . . 98.8 ?
C49 C50 H50B . . 108.0 ?
C51 C50 H50B . . 108.0 ?
C49' C50 H50B . . 124.4 ?
H50A C50 H50B . . 107.2 ?
C49 C50 H50C . . 93.3 ?
C51 C50 H50C . . 109.8 ?
C49' C50 H50C . . 109.8 ?
H50A C50 H50C . . 120.4 ?
C49 C50 H50D . . 116.6 ?
C51 C50 H50D . . 109.8 ?
C49' C50 H50D . . 109.8 ?
H50C C50 H50D . . 108.3 ?
C50 C51 C52 . . 114.6(6) ?
C50 C51 C56 . . 110.1(6) ?
C52 C51 C56 . . 118.8(6) ?
C50 C51 H51 . . 103.8 ?
C52 C51 H51 . . 103.8 ?
C56 C51 H51 . . 103.8 ?
C53 C52 C51 . . 108.9(5) ?
C53 C52 C58 . . 107.5(6) ?
C51 C52 C58 . . 111.9(5) ?
C53 C52 C59 . . 109.6(6) ?
C51 C52 C59 . . 109.6(7) ?
C58 C52 C59 . . 109.3(6) ?
O4 C53 C54 . . 122.9(7) ?
O4 C53 C52 . . 121.4(7) ?
C54 C53 C52 . . 115.6(6) ?
C53 C54 C55 . . 112.5(7) ?
C53 C54 H54A . . 109.1 ?
C55 C54 H54A . . 109.1 ?
C53 C54 H54B . . 109.1 ?
C55 C54 H54B . . 109.1 ?
H54A C54 H54B . . 107.8 ?
C54 C55 C56 . . 112.4(6) ?
C54 C55 H55A . . 109.1 ?
C56 C55 H55A . . 109.1 ?
C54 C55 H55B . . 109.1 ?
C56 C55 H55B . . 109.1 ?
H55A C55 H55B . . 107.9 ?
C60 C56 C55 . . 111.3(6) ?
C60 C56 C47 . . 109.6(6) ?
C55 C56 C47 . . 108.0(5) ?
C60 C56 C51 . . 113.8(6) ?
C55 C56 C51 . . 107.9(6) ?
C47 C56 C51 . . 106.1(5) ?
C48 C57 H57A . . 120.0 ?
C48 C57 H57B . . 120.0 ?
H57A C57 H57B . . 120.0 ?
C48' C57' H57C . . 109.5 ?
C48' C57' H57D . . 109.5 ?
H57C C57' H57D . . 109.5 ?
C48' C57' H57E . . 109.5 ?
H57C C57' H57E . . 109.5 ?
H57D C57' H57E . . 109.5 ?
C52 C58 H58A . . 109.5 ?
C52 C58 H58B . . 109.5 ?
H58A C58 H58B . . 109.5 ?
C52 C58 H58C . . 109.5 ?
H58A C58 H58C . . 109.5 ?
H58B C58 H58C . . 109.5 ?
C52 C59 H59A . . 109.5 ?
C52 C59 H59B . . 109.5 ?
H59A C59 H59B . . 109.5 ?
C52 C59 H59C . . 109.5 ?
H59A C59 H59C . . 109.5 ?
H59B C59 H59C . . 109.5 ?
C56 C60 H60A . . 109.5 ?
C56 C60 H60B . . 109.5 ?
H60A C60 H60B . . 109.5 ?
C56 C60 H60C . . 109.5 ?
H60A C60 H60C . . 109.5 ?
H60B C60 H60C . . 109.5 ?

loop_
_geom_bond_atom_site_label_1
_geom_bond_atom_site_label_2
_geom_bond_site_symmetry_2
_geom_bond_distance
_geom_bond_publ_flag
O1 C1 . 1.227(9) ?
O2 C23 . 1.224(10) ?
O3 C31 . 1.212(9) ?
O4 C53 . 1.189(10) ?
C1 C6 . 1.493(11) ?
C1 C2 . 1.514(11) ?
C2 C8 . 1.520(12) ?
C2 C7 . 1.556(10) ?
C2 C3 . 1.581(10) ?
C3 C10 . 1.522(11) ?
C3 C4 . 1.552(10) ?
C3 H3 . 1.0000 ?
C4 C5 . 1.529(11) ?
C4 C9 . 1.539(11) ?
C4 C13 . 1.573(9) ?
C5 C6 . 1.526(10) ?
C5 H5A . 0.9900 ?
C5 H5B . 0.9900 ?
C6 H6A . 0.9900 ?
C6 H6B . 0.9900 ?
C7 H7A . 0.9800 ?
C7 H7B . 0.9800 ?
C7 H7C . 0.9800 ?
C8 H8A . 0.9800 ?
C8 H8B . 0.9800 ?
C8 H8C . 0.9800 ?
C9 H9A . 0.9800 ?
C9 H9B . 0.9800 ?
C9 H9C . 0.9800 ?
C10 C11 . 1.502(11) ?
C10 H10A . 0.9900 ?
C10 H10B . 0.9900 ?
C11 C12 . 1.355(11) ?
C11 H11 . 0.9500 ?
C12 C13 . 1.496(11) ?
C12 C14 . 1.512(11) ?
C13 C15 . 1.555(10) ?
C13 H13 . 1.0000 ?
C14 H14A . 0.9800 ?
C14 H14B . 0.9800 ?
C14 H14C . 0.9800 ?
C15 C16 . 1.535(10) ?
C15 H15A . 0.9900 ?
C15 H15B . 0.9900 ?
C16 C17 . 1.531(10) ?
C16 H16A . 0.9900 ?
C16 H16B . 0.9900 ?
C17 C18 . 1.518(10) ?
C17 C26 . 1.577(9) ?
C17 H17 . 1.0000 ?
C18 C27 . 1.326(12) ?
C18 C19 . 1.474(11) ?
C19 C20 . 1.528(11) ?
C19 H19A . 0.9900 ?
C19 H19B . 0.9900 ?
C20 C21 . 1.528(10) ?
C20 H20A . 0.9900 ?
C20 H20B . 0.9900 ?
C21 C22 . 1.556(10) ?
C21 C26 . 1.570(9) ?
C21 H21 . 1.0000 ?
C22 C29 . 1.529(10) ?
C22 C23 . 1.533(11) ?
C22 C28 . 1.542(10) ?
C23 C24 . 1.496(11) ?
C24 C25 . 1.527(11) ?
C24 H24A . 0.9900 ?
C24 H24B . 0.9900 ?
C25 C26 . 1.537(10) ?
C25 H25A . 0.9900 ?
C25 H25B . 0.9900 ?
C26 C30 . 1.531(9) ?
C27 H27A . 0.9500 ?
C27 H27B . 0.9500 ?
C28 H28A . 0.9800 ?
C28 H28B . 0.9800 ?
C28 H28C . 0.9800 ?
C29 H29A . 0.9800 ?
C29 H29B . 0.9800 ?
C29 H29C . 0.9800 ?
C30 H30A . 0.9800 ?
C30 H30B . 0.9800 ?
C30 H30C . 0.9800 ?
C31 C36 . 1.508(11) ?
C31 C32 . 1.525(11) ?
C32 C37 . 1.519(11) ?
C32 C38 . 1.542(10) ?
C32 C33 . 1.585(10) ?
C33 C40 . 1.516(9) ?
C33 C34 . 1.540(9) ?
C33 H33 . 1.0000 ?
C34 C35 . 1.537(10) ?
C34 C39 . 1.543(10) ?
C34 C43 . 1.560(9) ?
C35 C36 . 1.532(10) ?
C35 H35A . 0.9900 ?
C35 H35B . 0.9900 ?
C36 H36A . 0.9900 ?
C36 H36B . 0.9900 ?
C37 H37A . 0.9800 ?
C37 H37B . 0.9800 ?
C37 H37C . 0.9800 ?
C38 H38A . 0.9800 ?
C38 H38B . 0.9800 ?
C38 H38C . 0.9800 ?
C39 H39A . 0.9800 ?
C39 H39B . 0.9800 ?
C39 H39C . 0.9800 ?
C40 C41 . 1.506(10) ?
C40 H40A . 0.9900 ?
C40 H40B . 0.9900 ?
C41 C42 . 1.337(10) ?
C41 H41 . 0.9500 ?
C42 C43 . 1.508(9) ?
C42 C44 . 1.508(10) ?
C43 C45 . 1.560(10) ?
C43 H43 . 1.0000 ?
C44 H44A . 0.9800 ?
C44 H44B . 0.9800 ?
C44 H44C . 0.9800 ?
C45 C46 . 1.537(10) ?
C45 H45A . 0.9900 ?
C45 H45B . 0.9900 ?
C46 C47 . 1.537(10) ?
C46 H46A . 0.9900 ?
C46 H46B . 0.9900 ?
C47 C48' . 1.43(3) ?
C47 C48 . 1.59(3) ?
C47 C56 . 1.585(9) ?
C47 H47 . 1.0000 ?
C47 H47' . 1.0000 ?
C48 C57 . 1.352(10) ?
C48 C49 . 1.534(10) ?
C49 C50 . 1.40(3) ?
C49 H49A . 0.9900 ?
C49 H49B . 0.9900 ?
C48' C49' . 1.342(10) ?
C48' C57' . 1.540(10) ?
C49' C50 . 1.60(3) ?
C49' H49' . 0.9500 ?
C50 C51 . 1.518(11) ?
C50 H50A . 0.9900 ?
C50 H50B . 0.9900 ?
C50 H50C . 0.9900 ?
C50 H50D . 0.9900 ?
C51 C52 . 1.538(7) ?
C51 C56 . 1.594(10) ?
C51 H51 . 1.0000 ?
C52 C53 . 1.534(7) ?
C52 C58 . 1.538(8) ?
C52 C59 . 1.542(8) ?
C53 C54 . 1.487(12) ?
C54 C55 . 1.521(11) ?
C54 H54A . 0.9900 ?
C54 H54B . 0.9900 ?
C55 C56 . 1.535(9) ?
C55 H55A . 0.9900 ?
C55 H55B . 0.9900 ?
C56 C60 . 1.519(11) ?
C57 H57A . 0.9500 ?
C57 H57B . 0.9500 ?
C57' H57C . 0.9800 ?
C57' H57D . 0.9800 ?
C57' H57E . 0.9800 ?
C58 H58A . 0.9800 ?
C58 H58B . 0.9800 ?
C58 H58C . 0.9800 ?
C59 H59A . 0.9800 ?
C59 H59B . 0.9800 ?
C59 H59C . 0.9800 ?
C60 H60A . 0.9800 ?
C60 H60B . 0.9800 ?
C60 H60C . 0.9800 ?

loop_
_geom_torsion_atom_site_label_1
_geom_torsion_atom_site_label_2
_geom_torsion_atom_site_label_3
_geom_torsion_atom_site_label_4
_geom_torsion_site_symmetry_1
_geom_torsion_site_symmetry_2
_geom_torsion_site_symmetry_3
_geom_torsion_site_symmetry_4
_geom_torsion
_geom_torsion_publ_flag
O1 C1 C2 C8 . . . . -30.2(10) ?
C6 C1 C2 C8 . . . . 151.8(7) ?
O1 C1 C2 C7 . . . . 85.7(8) ?
C6 C1 C2 C7 . . . . -92.3(8) ?
O1 C1 C2 C3 . . . . -151.7(7) ?
C6 C1 C2 C3 . . . . 30.3(9) ?
C1 C2 C3 C10 . . . . -162.0(7) ?
C8 C2 C3 C10 . . . . 75.2(8) ?
C7 C2 C3 C10 . . . . -44.7(10) ?
C1 C2 C3 C4 . . . . -30.3(9) ?
C8 C2 C3 C4 . . . . -153.0(7) ?
C7 C2 C3 C4 . . . . 87.1(8) ?
C10 C3 C4 C5 . . . . 178.0(6) ?
C2 C3 C4 C5 . . . . 45.0(8) ?
C10 C3 C4 C9 . . . . 54.7(8) ?
C2 C3 C4 C9 . . . . -78.2(8) ?
C10 C3 C4 C13 . . . . -65.2(8) ?
C2 C3 C4 C13 . . . . 161.9(6) ?
C9 C4 C5 C6 . . . . 64.8(8) ?
C3 C4 C5 C6 . . . . -59.2(8) ?
C13 C4 C5 C6 . . . . -174.6(6) ?
O1 C1 C6 C5 . . . . 135.6(7) ?
C2 C1 C6 C5 . . . . -46.4(9) ?
C4 C5 C6 C1 . . . . 61.1(9) ?
C4 C3 C10 C11 . . . . 47.6(9) ?
C2 C3 C10 C11 . . . . -176.5(7) ?
C3 C10 C11 C12 . . . . -12.6(13) ?
C10 C11 C12 C13 . . . . -3.6(14) ?
C10 C11 C12 C14 . . . . 175.7(9) ?
C11 C12 C13 C15 . . . . -143.3(8) ?
C14 C12 C13 C15 . . . . 37.5(11) ?
C11 C12 C13 C4 . . . . -15.7(11) ?
C14 C12 C13 C4 . . . . 165.0(8) ?
C5 C4 C13 C12 . . . . 164.8(6) ?
C9 C4 C13 C12 . . . . -73.5(8) ?
C3 C4 C13 C12 . . . . 48.4(8) ?
C5 C4 C13 C15 . . . . -66.8(8) ?
C9 C4 C13 C15 . . . . 55.0(8) ?
C3 C4 C13 C15 . . . . 176.9(6) ?
C12 C13 C15 C16 . . . . -90.1(8) ?
C4 C13 C15 C16 . . . . 141.7(7) ?
C13 C15 C16 C17 . . . . -158.1(6) ?
C15 C16 C17 C18 . . . . -73.5(8) ?
C15 C16 C17 C26 . . . . 158.6(6) ?
C16 C17 C18 C27 . . . . -7.1(10) ?
C26 C17 C18 C27 . . . . 122.9(8) ?
C16 C17 C18 C19 . . . . 173.6(6) ?
C26 C17 C18 C19 . . . . -56.4(8) ?
C27 C18 C19 C20 . . . . -125.1(9) ?
C17 C18 C19 C20 . . . . 54.2(9) ?
C18 C19 C20 C21 . . . . -54.6(9) ?
C19 C20 C21 C22 . . . . -166.2(6) ?
C19 C20 C21 C26 . . . . 59.9(8) ?
C20 C21 C22 C29 . . . . 60.8(8) ?
C26 C21 C22 C29 . . . . -168.4(6) ?
C20 C21 C22 C23 . . . . -179.8(6) ?
C26 C21 C22 C23 . . . . -49.0(8) ?
C20 C21 C22 C28 . . . . -61.8(8) ?
C26 C21 C22 C28 . . . . 69.0(8) ?
C29 C22 C23 O2 . . . . -12.1(10) ?
C28 C22 C23 O2 . . . . 104.6(9) ?
C21 C22 C23 O2 . . . . -131.6(8) ?
C29 C22 C23 C24 . . . . 169.7(7) ?
C28 C22 C23 C24 . . . . -73.6(8) ?
C21 C22 C23 C24 . . . . 50.2(8) ?
O2 C23 C24 C25 . . . . 127.2(8) ?
C22 C23 C24 C25 . . . . -54.5(9) ?
C23 C24 C25 C26 . . . . 54.9(9) ?
C24 C25 C26 C30 . . . . 73.9(8) ?
C24 C25 C26 C21 . . . . -52.2(7) ?
C24 C25 C26 C17 . . . . -166.9(6) ?
C20 C21 C26 C30 . . . . 59.7(7) ?
C22 C21 C26 C30 . . . . -72.2(8) ?
C20 C21 C26 C25 . . . . -176.8(6) ?
C22 C21 C26 C25 . . . . 51.3(7) ?
C20 C21 C26 C17 . . . . -60.9(7) ?
C22 C21 C26 C17 . . . . 167.2(6) ?
C18 C17 C26 C30 . . . . -66.9(7) ?
C16 C17 C26 C30 . . . . 63.5(7) ?
C18 C17 C26 C25 . . . . 173.2(6) ?
C16 C17 C26 C25 . . . . -56.3(7) ?
C18 C17 C26 C21 . . . . 57.3(7) ?
C16 C17 C26 C21 . . . . -172.3(6) ?
O3 C31 C32 C37 . . . . -32.7(9) ?
C36 C31 C32 C37 . . . . 151.3(7) ?
O3 C31 C32 C38 . . . . 83.4(8) ?
C36 C31 C32 C38 . . . . -92.6(8) ?
O3 C31 C32 C33 . . . . -152.1(7) ?
C36 C31 C32 C33 . . . . 31.9(9) ?
C37 C32 C33 C40 . . . . 78.4(8) ?
C31 C32 C33 C40 . . . . -161.9(6) ?
C38 C32 C33 C40 . . . . -42.1(8) ?
C37 C32 C33 C34 . . . . -151.3(6) ?
C31 C32 C33 C34 . . . . -31.6(8) ?
C38 C32 C33 C34 . . . . 88.2(8) ?
C40 C33 C34 C35 . . . . 176.9(6) ?
C32 C33 C34 C35 . . . . 45.7(8) ?
C40 C33 C34 C39 . . . . 55.5(8) ?
C32 C33 C34 C39 . . . . -75.7(8) ?
C40 C33 C34 C43 . . . . -65.3(7) ?
C32 C33 C34 C43 . . . . 163.5(6) ?
C33 C34 C35 C36 . . . . -59.7(8) ?
C39 C34 C35 C36 . . . . 63.3(8) ?
C43 C34 C35 C36 . . . . -176.6(6) ?
O3 C31 C36 C35 . . . . 136.2(7) ?
C32 C31 C36 C35 . . . . -47.7(9) ?
C34 C35 C36 C31 . . . . 61.9(8) ?
C34 C33 C40 C41 . . . . 47.9(8) ?
C32 C33 C40 C41 . . . . -177.1(6) ?
C33 C40 C41 C42 . . . . -13.5(10) ?
C40 C41 C42 C43 . . . . -3.6(11) ?
C40 C41 C42 C44 . . . . 174.9(7) ?
C41 C42 C43 C45 . . . . -141.8(7) ?
C44 C42 C43 C45 . . . . 39.6(8) ?
C41 C42 C43 C34 . . . . -14.6(9) ?
C44 C42 C43 C34 . . . . 166.9(6) ?
C35 C34 C43 C42 . . . . 164.7(6) ?
C33 C34 C43 C42 . . . . 47.6(7) ?
C39 C34 C43 C42 . . . . -75.0(7) ?
C35 C34 C43 C45 . . . . -67.2(7) ?
C33 C34 C43 C45 . . . . 175.7(5) ?
C39 C34 C43 C45 . . . . 53.0(7) ?
C42 C43 C45 C46 . . . . -88.7(7) ?
C34 C43 C45 C46 . . . . 143.6(6) ?
C43 C45 C46 C47 . . . . -157.6(6) ?
C45 C46 C47 C48' . . . . -78.0(19) ?
C45 C46 C47 C48 . . . . -75.0(17) ?
C45 C46 C47 C56 . . . . 156.4(6) ?
C48' C47 C48 C57 . . . . -15E1(2) ?
C46 C47 C48 C57 . . . . 45(4) ?
C56 C47 C48 C57 . . . . 173(3) ?
C48' C47 C48 C49 . . . . 0(16) ?
C46 C47 C48 C49 . . . . -163.3(18) ?
C56 C47 C48 C49 . . . . -35(3) ?
C57 C48 C49 C50 . . . . 169(2) ?
C47 C48 C49 C50 . . . . 13(4) ?
C46 C47 C48' C49' . . . . 173(2) ?
C56 C47 C48' C49' . . . . -58(3) ?
C46 C47 C48' C57' . . . . -8(3) ?
C56 C47 C48' C57' . . . . 121(2) ?
C47 C48' C49' C50 . . . . 53(4) ?
C57' C48' C49' C50 . . . . -126(3) ?
C48 C49 C50 C51 . . . . -17(3) ?
C48 C49 C50 C49' . . . . -81(6) ?
C48' C49' C50 C49 . . . . 74(7) ?
C48' C49' C50 C51 . . . . -48(3) ?
C49 C50 C51 C52 . . . . 178.4(13) ?
C49' C50 C51 C52 . . . . -165.9(11) ?
C49 C50 C51 C56 . . . . 41.4(15) ?
C49' C50 C51 C56 . . . . 57.1(12) ?
C50 C51 C52 C53 . . . . -177.4(7) ?
C56 C51 C52 C53 . . . . -44.3(8) ?
C50 C51 C52 C58 . . . . -58.7(9) ?
C56 C51 C52 C58 . . . . 74.4(8) ?
C50 C51 C52 C59 . . . . 62.8(9) ?
C56 C51 C52 C59 . . . . -164.1(7) ?
C51 C52 C53 O4 . . . . -136.3(9) ?
C58 C52 C53 O4 . . . . 102.3(9) ?
C59 C52 C53 O4 . . . . -16.4(11) ?
C51 C52 C53 C54 . . . . 47.0(9) ?
C58 C52 C53 C54 . . . . -74.4(8) ?
C59 C52 C53 C54 . . . . 166.9(8) ?
O4 C53 C54 C55 . . . . 127.5(9) ?
C52 C53 C54 C55 . . . . -55.8(9) ?
C53 C54 C55 C56 . . . . 58.3(9) ?
C54 C55 C56 C60 . . . . 73.9(8) ?
C54 C55 C56 C47 . . . . -165.8(6) ?
C54 C55 C56 C51 . . . . -51.6(8) ?
C48' C47 C56 C60 . . . . -68.1(13) ?
C46 C47 C56 C60 . . . . 63.9(8) ?
C48 C47 C56 C60 . . . . -62.8(15) ?
C48' C47 C56 C55 . . . . 170.6(12) ?
C46 C47 C56 C55 . . . . -57.5(8) ?
C48 C47 C56 C55 . . . . 175.8(14) ?
C48' C47 C56 C51 . . . . 55.1(13) ?
C46 C47 C56 C51 . . . . -172.9(6) ?
C48 C47 C56 C51 . . . . 60.4(15) ?
C50 C51 C56 C60 . . . . 58.7(8) ?
C52 C51 C56 C60 . . . . -76.3(8) ?
C50 C51 C56 C55 . . . . -177.3(6) ?
C52 C51 C56 C55 . . . . 47.7(8) ?
C50 C51 C56 C47 . . . . -61.9(7) ?
C52 C51 C56 C47 . . . . 163.2(6) ?
